data_4001974
loop_
_publ_author_name
'Samal, Saroj L.'
'Pandey, Abhishek'
'Johnston, David C.'
'Corbett, John D.'
'Miller, Gordon J.'

_publ_section_title
;
 Taking Advantage of Gold&#x2019;s Electronegativity inR4Mn3--xAu10+x(R=
 Gd or Y; 0.2 &#x2264;x&#x2264; 1)
;
_journal_issue 10
_journal_name_full 'Chemistry of Materials'
_journal_page_first 3209
_journal_paper_doi 10.1021/cm500871c
_journal_volume 26
_journal_year 2014
_chemical_formula_sum 'Au3.54 Gd1.33 Mn0.79'
_chemical_formula_weight 950.75
_chemical_name_systematic
; 
 ? 
;
_space_group_IT_number 64
_symmetry_cell_setting orthorhombic
_symmetry_space_group_name_Hall '-C 2ac 2'
_symmetry_space_group_name_H-M 'C m c a'
_atom_sites_solution_primary direct
_atom_sites_solution_secondary difmap
_audit_creation_method SHELXL-97
_cell_angle_alpha 90.00
_cell_angle_beta 90.00
_cell_angle_gamma 90.00
_cell_formula_units_Z 12
_cell_length_a 13.5583(19)
_cell_length_b 9.9263(11)
_cell_length_c 10.0519(13)
_cell_measurement_reflns_used 1030
_cell_measurement_temperature 293(2)
_cell_measurement_theta_max 30.04
_cell_measurement_theta_min 3.00
_cell_volume 1352.8(3)
_computing_structure_refinement 'SHELXL-97 (Sheldrick, 1997)'
_computing_structure_solution 'SHELXS-97 (Sheldrick, 1990)'
_diffrn_ambient_temperature 293(2)
_diffrn_measured_fraction_theta_full 1.000
_diffrn_measured_fraction_theta_max 1.000
_diffrn_radiation_monochromator graphite
_diffrn_radiation_source 'fine-focus sealed tube'
_diffrn_radiation_type MoK\a
_diffrn_radiation_wavelength 0.71073
_diffrn_reflns_av_R_equivalents 0.0837
_diffrn_reflns_av_sigmaI/netI 0.0485
_diffrn_reflns_limit_h_max 18
_diffrn_reflns_limit_h_min -19
_diffrn_reflns_limit_k_max 13
_diffrn_reflns_limit_k_min -10
_diffrn_reflns_limit_l_max 14
_diffrn_reflns_limit_l_min -14
_diffrn_reflns_number 7313
_diffrn_reflns_theta_full 30.04
_diffrn_reflns_theta_max 30.04
_diffrn_reflns_theta_min 3.00
_exptl_absorpt_coefficient_mu 136.067
_exptl_absorpt_correction_T_max 0.05
_exptl_absorpt_correction_T_min 0.01
_exptl_absorpt_correction_type empirical
_exptl_absorpt_process_details SADABS
_exptl_crystal_colour metallic
_exptl_crystal_density_diffrn 14.004
_exptl_crystal_density_method 'not measured'
_exptl_crystal_description irregular
_exptl_crystal_F_000 4619.2
_exptl_crystal_size_max 0.06
_exptl_crystal_size_mid 0.05
_exptl_crystal_size_min 0.04
_refine_diff_density_max 4.319
_refine_diff_density_min -2.944
_refine_diff_density_rms 0.771
_refine_ls_extinction_coef 0.00048(2)
_refine_ls_extinction_expression Fc^*^=kFc[1+0.001xFc^2^\l^3^/sin(2\q)]^-1/4^
_refine_ls_extinction_method SHELXL
_refine_ls_goodness_of_fit_ref 1.019
_refine_ls_matrix_type full
_refine_ls_number_parameters 47
_refine_ls_number_reflns 1030
_refine_ls_number_restraints 0
_refine_ls_restrained_S_all 1.019
_refine_ls_R_factor_all 0.0391
_refine_ls_R_factor_gt 0.0317
_refine_ls_shift/su_max 0.000
_refine_ls_shift/su_mean 0.000
_refine_ls_structure_factor_coef Fsqd
_refine_ls_weighting_details 'calc w=1/[\s^2^(Fo^2^)+(0.0342P)^2^+0.0000P] where P=(Fo^2^+2Fc^2^)/3'
_refine_ls_weighting_scheme calc
_refine_ls_wR_factor_gt 0.0724
_refine_ls_wR_factor_ref 0.0758
_reflns_number_gt 872
_reflns_number_total 1030
_reflns_threshold_expression >2sigma(I)
_cod_data_source_file cm500871c_si_003.cif
_cod_data_source_block Gd4Mn2.4Au10.6
_cod_depositor_comments
;
The following automatic conversions were performed:
'__refine_ls_extinction_method' tag replaced with
'_refine_ls_extinction_method'.

Automatic conversion script
Id: cif_correct_tags 1440 2010-10-19 06:21:57Z saulius 

The following automatic conversions were performed:

'_symmetry_cell_setting' value 'Orthorhombic' changed to
'orthorhombic' according to
/usr/data/users/saulius/crontab/automatic-downloads/rss-feeds/ACS/lib/dictionaries/cif_core.dic
dictionary named 'cif_core.dic' version 2.4.2 from 2011-04-26.

Automatic conversion script
Id: cif_fix_values 2281 2013-09-26 08:29:07Z andrius 

 Adding full bibliography for 4001972--4001978.cif.
;
_cod_original_sg_symbol_H-M 'C mca'
_cod_database_code 4001974

loop_
_symmetry_equiv_pos_as_xyz
'x, y, z'
'-x, -y+1/2, z+1/2'
'-x, y+1/2, -z+1/2'
'x, -y, -z'
'x+1/2, y+1/2, z'
'-x+1/2, -y+1, z+1/2'
'-x+1/2, y+1, -z+1/2'
'x+1/2, -y+1/2, -z'
'-x, -y, -z'
'x, y-1/2, -z-1/2'
'x, -y-1/2, z-1/2'
'-x, y, z'
'-x+1/2, -y+1/2, -z'
'x+1/2, y, -z-1/2'
'x+1/2, -y, z-1/2'
'-x+1/2, y+1/2, z'

loop_
_atom_site_label
_atom_site_type_symbol
_atom_site_fract_x
_atom_site_fract_y
_atom_site_fract_z
_atom_site_U_iso_or_equiv
_atom_site_adp_type
_atom_site_occupancy
_atom_site_symmetry_multiplicity
_atom_site_calc_flag
_atom_site_refinement_flags
Au1 Au 0.14114(4) 0.02794(6) 0.20598(6) 0.01625(17) Uani 1 1 d .
Au2 Au 0.36021(4) 0.29475(5) 0.01979(6) 0.01695(17) Uani 1 1 d .
Au3 Au 0.0000 0.09799(7) 0.40325(7) 0.01229(18) Uani 1 2 d S
Gd1 Gd 0.0000 0.30305(9) 0.20224(10) 0.0143(2) Uani 1 2 d S
Gd2 Gd 0.30139(8) 0.0000 0.0000 0.0135(2) Uani 1 2 d S
Mn4 Mn 0.2500 0.27664(16) 0.2500 0.0198(6) Uani 0.687(6) 2 d SP
Au4 Au 0.2500 0.27664(16) 0.2500 0.0198(6) Uani 0.313(6) 2 d SP
Mn5 Mn 0.0000 0.0000 0.0000 0.0116(8) Uani 1 4 d S

loop_
_atom_site_aniso_label
_atom_site_aniso_U_11
_atom_site_aniso_U_22
_atom_site_aniso_U_33
_atom_site_aniso_U_23
_atom_site_aniso_U_13
_atom_site_aniso_U_12
Au1 0.0132(3) 0.0217(3) 0.0139(3) -0.00037(17) 0.0025(2) -0.00170(19)
Au2 0.0150(3) 0.0160(3) 0.0199(3) 0.00177(18) 0.0024(2) 0.00309(18)
Au3 0.0093(4) 0.0144(3) 0.0132(3) 0.0011(2) 0.000 0.000
Gd1 0.0136(5) 0.0150(4) 0.0143(5) 0.0012(3) 0.000 0.000
Gd2 0.0078(5) 0.0171(4) 0.0158(4) -0.0007(3) 0.000 0.000
Mn4 0.0154(10) 0.0254(9) 0.0186(9) 0.000 0.0041(7) 0.000
Au4 0.0154(10) 0.0254(9) 0.0186(9) 0.000 0.0041(7) 0.000
Mn5 0.0058(19) 0.0142(17) 0.0147(19) 0.0003(14) 0.000 0.000

loop_
_atom_type_symbol
_atom_type_description
_atom_type_scat_dispersion_real
_atom_type_scat_dispersion_imag
_atom_type_scat_source
Mn Mn 0.3368 0.7283 'International Tables Vol C Tables 4.2.6.8 and 6.1.1.4'
Gd Gd -0.1653 3.9035 'International Tables Vol C Tables 4.2.6.8 and 6.1.1.4'
Au Au -2.0133 8.8022 'International Tables Vol C Tables 4.2.6.8 and 6.1.1.4'

loop_
_geom_angle_atom_site_label_1
_geom_angle_atom_site_label_2
_geom_angle_atom_site_label_3
_geom_angle
_geom_angle_site_symmetry_1
_geom_angle_site_symmetry_3
Mn5 Au1 Au3 94.53(2) . .
Mn5 Au1 Au2 58.544(18) . 13
Au3 Au1 Au2 113.39(3) . 13
Mn5 Au1 Mn4 122.46(2) . .
Au3 Au1 Mn4 91.60(2) . .
Au2 Au1 Mn4 66.64(2) 13 .
Mn5 Au1 Au4 111.53(2) . 10_556
Au3 Au1 Au4 116.22(2) . 10_556
Au2 Au1 Au4 130.08(2) 13 10_556
Mn4 Au1 Au4 116.33(2) . 10_556
Mn5 Au1 Mn4 111.53(2) . 10_556
Au3 Au1 Mn4 116.22(2) . 10_556
Au2 Au1 Mn4 130.08(2) 13 10_556
Mn4 Au1 Mn4 116.33(2) . 10_556
Au4 Au1 Mn4 0.00(3) 10_556 10_556
Mn5 Au1 Au2 57.331(16) . 16_545
Au3 Au1 Au2 128.66(3) . 16_545
Au2 Au1 Au2 88.84(2) 13 16_545
Mn4 Au1 Au2 139.32(3) . 16_545
Au4 Au1 Au2 55.70(2) 10_556 16_545
Mn4 Au1 Au2 55.70(2) 10_556 16_545
Mn5 Au1 Gd2 88.62(2) . .
Au3 Au1 Gd2 170.81(3) . .
Au2 Au1 Gd2 61.196(19) 13 .
Mn4 Au1 Gd2 79.450(19) . .
Au4 Au1 Gd2 70.277(16) 10_556 .
Mn4 Au1 Gd2 70.277(16) 10_556 .
Au2 Au1 Gd2 60.066(18) 16_545 .
Mn5 Au1 Gd2 150.05(3) . 6_545
Au3 Au1 Gd2 61.39(2) . 6_545
Au2 Au1 Gd2 144.88(3) 13 6_545
Mn4 Au1 Gd2 78.548(19) . 6_545
Au4 Au1 Gd2 69.512(17) 10_556 6_545
Mn4 Au1 Gd2 69.512(17) 10_556 6_545
Au2 Au1 Gd2 122.46(2) 16_545 6_545
Gd2 Au1 Gd2 118.05(2) . 6_545
Mn5 Au1 Au1 148.97(3) . 7_545
Au3 Au1 Au1 116.40(3) . 7_545
Au2 Au1 Au1 103.48(3) 13 7_545
Mn4 Au1 Au1 58.03(2) . 7_545
Au4 Au1 Au1 58.30(2) 10_556 7_545
Mn4 Au1 Au1 58.30(2) 10_556 7_545
Au2 Au1 Au1 100.75(2) 16_545 7_545
Gd2 Au1 Au1 60.45(2) . 7_545
Gd2 Au1 Au1 58.68(3) 6_545 7_545
Mn5 Au1 Gd1 74.24(2) . 10_556
Au3 Au1 Gd1 63.27(2) . 10_556
Au2 Au1 Gd1 132.57(3) 13 10_556
Mn4 Au1 Gd1 152.12(3) . 10_556
Au4 Au1 Gd1 69.58(2) 10_556 10_556
Mn4 Au1 Gd1 69.58(2) 10_556 10_556
Au2 Au1 Gd1 67.73(2) 16_545 10_556
Gd2 Au1 Gd1 125.92(3) . 10_556
Gd2 Au1 Gd1 78.69(3) 6_545 10_556
Au1 Au1 Gd1 120.59(2) 7_545 10_556
Mn4 Au2 Mn5 118.37(3) . 5
Mn4 Au2 Au3 95.08(3) . 14_556
Mn5 Au2 Au3 93.93(2) 5 14_556
Mn4 Au2 Au1 134.33(4) . 13
Mn5 Au2 Au1 60.029(16) 5 13
Au3 Au2 Au1 130.04(3) 14_556 13
Mn4 Au2 Au1 61.33(4) . 16
Mn5 Au2 Au1 58.744(17) 5 16
Au3 Au2 Au1 111.66(3) 14_556 16
Au1 Au2 Au1 91.16(2) 13 16
Mn4 Au2 Gd2 72.80(3) . 13
Mn5 Au2 Gd2 89.74(2) 5 13
Au3 Au2 Gd2 167.59(3) 14_556 13
Au1 Au2 Gd2 61.738(18) 13 13
Au1 Au2 Gd2 60.584(18) 16 13
Mn4 Au2 Gd2 81.38(4) . .
Mn5 Au2 Gd2 151.25(3) 5 .
Au3 Au2 Gd2 61.91(2) 14_556 .
Au1 Au2 Gd2 122.45(2) 13 .
Au1 Au2 Gd2 142.01(3) 16 .
Gd2 Au2 Gd2 117.26(2) 13 .
Mn4 Au2 Gd1 156.72(4) . 13
Mn5 Au2 Gd1 76.16(2) 5 13
Au3 Au2 Gd1 64.47(2) 14_556 13
Au1 Au2 Gd1 67.98(3) 13 13
Au1 Au2 Gd1 134.70(3) 16 13
Gd2 Au2 Gd1 127.93(3) 13 13
Gd2 Au2 Gd1 79.10(2) . 13
Mn4 Au2 Au2 64.72(2) . 13
Mn5 Au2 Au2 147.50(3) 5 13
Au3 Au2 Au2 118.45(3) 14_556 13
Au1 Au2 Au2 93.85(3) 13 13
Au1 Au2 Au2 107.07(3) 16 13
Gd2 Au2 Au2 59.26(2) 13 13
Gd2 Au2 Au2 58.00(2) . 13
Gd1 Au2 Au2 113.81(3) 13 13
Mn4 Au2 Au4 116.52(2) . 13
Mn5 Au2 Au4 114.94(3) 5 13
Au3 Au2 Au4 113.24(3) 14_556 13
Au1 Au2 Au4 57.25(3) 13 13
Au1 Au2 Au4 135.02(3) 16 13
Gd2 Au2 Au4 75.59(3) 13 13
Gd2 Au2 Au4 66.79(3) . 13
Gd1 Au2 Au4 66.49(2) 13 13
Au2 Au2 Au4 51.798(19) 13 13
Mn4 Au2 Mn4 116.52(2) . 13
Mn5 Au2 Mn4 114.94(3) 5 13
Au3 Au2 Mn4 113.24(3) 14_556 13
Au1 Au2 Mn4 57.25(3) 13 13
Au1 Au2 Mn4 135.02(3) 16 13
Gd2 Au2 Mn4 75.59(3) 13 13
Gd2 Au2 Mn4 66.79(3) . 13
Gd1 Au2 Mn4 66.49(2) 13 13
Au2 Au2 Mn4 51.798(19) 13 13
Au4 Au2 Mn4 0.0 13 13
Au3 Au3 Au2 107.15(3) 9_556 7_545
Au3 Au3 Au2 107.15(3) 9_556 14_456
Au2 Au3 Au2 84.11(3) 7_545 14_456
Au3 Au3 Au1 108.68(3) 9_556 12
Au2 Au3 Au1 144.16(3) 7_545 12
Au2 Au3 Au1 84.76(2) 14_456 12
Au3 Au3 Au1 108.68(3) 9_556 .
Au2 Au3 Au1 84.76(2) 7_545 .
Au2 Au3 Au1 144.16(3) 14_456 .
Au1 Au3 Au1 84.65(3) 12 .
Au3 Au3 Gd1 179.79(5) 9_556 .
Au2 Au3 Gd1 72.70(2) 7_545 .
Au2 Au3 Gd1 72.70(2) 14_456 .
Au1 Au3 Gd1 71.47(2) 12 .
Au1 Au3 Gd1 71.47(2) . .
Au3 Au3 Gd2 62.943(15) 9_556 14_456
Au2 Au3 Gd2 136.94(3) 7_545 14_456
Au2 Au3 Gd2 62.455(16) 14_456 14_456
Au1 Au3 Gd2 63.004(17) 12 14_456
Au1 Au3 Gd2 138.19(3) . 14_456
Gd1 Au3 Gd2 117.057(15) . 14_456
Au3 Au3 Gd2 62.943(15) 9_556 6_545
Au2 Au3 Gd2 62.455(16) 7_545 6_545
Au2 Au3 Gd2 136.94(3) 14_456 6_545
Au1 Au3 Gd2 138.19(3) 12 6_545
Au1 Au3 Gd2 63.004(17) . 6_545
Gd1 Au3 Gd2 117.057(15) . 6_545
Gd2 Au3 Gd2 125.89(3) 14_456 6_545
Au3 Au3 Gd1 64.91(3) 9_556 10_556
Au2 Au3 Gd1 137.915(16) 7_545 10_556
Au2 Au3 Gd1 137.915(16) 14_456 10_556
Au1 Au3 Gd1 62.12(2) 12 10_556
Au1 Au3 Gd1 62.12(2) . 10_556
Gd1 Au3 Gd1 115.30(3) . 10_556
Gd2 Au3 Gd1 78.877(16) 14_456 10_556
Gd2 Au3 Gd1 78.877(16) 6_545 10_556
Au3 Au3 Gd1 63.10(3) 9_556 2
Au2 Au3 Gd1 61.68(2) 7_545 2
Au2 Au3 Gd1 61.68(2) 14_456 2
Au1 Au3 Gd1 137.662(16) 12 2
Au1 Au3 Gd1 137.662(16) . 2
Gd1 Au3 Gd1 116.69(2) . 2
Gd2 Au3 Gd1 78.125(17) 14_456 2
Gd2 Au3 Gd1 78.125(17) 6_545 2
Gd1 Au3 Gd1 128.01(3) 10_556 2
Au3 Gd1 Au1 107.65(3) . 10_566
Au3 Gd1 Au1 107.65(3) . 3
Au1 Gd1 Au1 76.78(3) 10_566 3
Au3 Gd1 Au2 106.64(3) . 8_455
Au1 Gd1 Au2 145.70(4) 10_566 8_455
Au1 Gd1 Au2 93.61(2) 3 8_455
Au3 Gd1 Au2 106.64(3) . 13
Au1 Gd1 Au2 93.61(2) 10_566 13
Au1 Gd1 Au2 145.70(4) 3 13
Au2 Gd1 Au2 75.82(3) 8_455 13
Au3 Gd1 Au3 155.12(4) . 10_566
Au1 Gd1 Au3 54.61(2) 10_566 10_566
Au1 Gd1 Au3 54.61(2) 3 10_566
Au2 Gd1 Au3 92.84(3) 8_455 10_566
Au2 Gd1 Au3 92.84(3) 13 10_566
Au3 Gd1 Au3 152.89(4) . 2_554
Au1 Gd1 Au3 93.41(3) 10_566 2_554
Au1 Gd1 Au3 93.41(3) 3 2_554
Au2 Gd1 Au3 53.85(2) 8_455 2_554
Au2 Gd1 Au3 53.85(2) 13 2_554
Au3 Gd1 Au3 51.99(3) 10_566 2_554
Au3 Gd1 Au1 53.91(2) . 12
Au1 Gd1 Au1 161.12(3) 10_566 12
Au1 Gd1 Au1 103.50(2) 3 12
Au2 Gd1 Au1 52.978(18) 8_455 12
Au2 Gd1 Au1 95.91(3) 13 12
Au3 Gd1 Au1 140.69(2) 10_566 12
Au3 Gd1 Au1 105.37(3) 2_554 12
Au3 Gd1 Au1 53.91(2) . .
Au1 Gd1 Au1 103.50(2) 10_566 .
Au1 Gd1 Au1 161.12(3) 3 .
Au2 Gd1 Au1 95.91(3) 8_455 .
Au2 Gd1 Au1 52.978(18) 13 .
Au3 Gd1 Au1 140.69(2) 10_566 .
Au3 Gd1 Au1 105.37(3) 2_554 .
Au1 Gd1 Au1 70.04(3) 12 .
Au3 Gd1 Au2 53.12(2) . 7_545
Au1 Gd1 Au2 54.655(19) 10_566 7_545
Au1 Gd1 Au2 96.80(3) 3 7_545
Au2 Gd1 Au2 159.34(3) 8_455 7_545
Au2 Gd1 Au2 104.25(2) 13 7_545
Au3 Gd1 Au2 107.74(3) 10_566 7_545
Au3 Gd1 Au2 142.557(19) 2_554 7_545
Au1 Gd1 Au2 107.02(3) 12 7_545
Au1 Gd1 Au2 69.43(2) . 7_545
Au3 Gd1 Au2 53.12(2) . 14_456
Au1 Gd1 Au2 96.80(3) 10_566 14_456
Au1 Gd1 Au2 54.655(19) 3 14_456
Au2 Gd1 Au2 104.25(2) 8_455 14_456
Au2 Gd1 Au2 159.34(3) 13 14_456
Au3 Gd1 Au2 107.74(3) 10_566 14_456
Au3 Gd1 Au2 142.557(19) 2_554 14_456
Au1 Gd1 Au2 69.43(2) 12 14_456
Au1 Gd1 Au2 107.02(3) . 14_456
Au2 Gd1 Au2 68.28(3) 7_545 14_456
Au3 Gd1 Mn4 81.22(2) . .
Au1 Gd1 Mn4 53.16(3) 10_566 .
Au1 Gd1 Mn4 128.79(4) 3 .
Au2 Gd1 Mn4 133.13(3) 8_455 .
Au2 Gd1 Mn4 58.034(17) 13 .
Au3 Gd1 Mn4 96.86(3) 10_566 .
Au3 Gd1 Mn4 99.011(18) 2_554 .
Au1 Gd1 Mn4 120.16(4) 12 .
Au1 Gd1 Mn4 50.90(3) . .
Au2 Gd1 Mn4 47.812(13) 7_545 .
Au2 Gd1 Mn4 115.88(3) 14_456 .
Au2 Gd2 Au2 86.11(4) 16_545 13
Au2 Gd2 Au1 57.07(2) 16_545 4
Au2 Gd2 Au1 59.35(2) 13 4
Au2 Gd2 Au1 59.35(2) 16_545 .
Au2 Gd2 Au1 57.07(2) 13 .
Au1 Gd2 Au1 87.75(4) 4 .
Au2 Gd2 Au3 147.99(2) 16_545 14_556
Au2 Gd2 Au3 116.969(19) 13 14_556
Au1 Gd2 Au3 153.19(2) 4 14_556
Au1 Gd2 Au3 113.043(19) . 14_556
Au2 Gd2 Au3 116.969(19) 16_545 6_544
Au2 Gd2 Au3 147.99(2) 13 6_544
Au1 Gd2 Au3 113.043(19) 4 6_544
Au1 Gd2 Au3 153.19(2) . 6_544
Au3 Gd2 Au3 54.11(3) 14_556 6_544
Au2 Gd2 Au2 147.31(3) 16_545 .
Au2 Gd2 Au2 62.74(2) 13 .
Au1 Gd2 Au2 108.83(2) 4 .
Au1 Gd2 Au2 93.189(18) . .
Au3 Gd2 Au2 55.64(2) 14_556 .
Au3 Gd2 Au2 95.57(3) 6_544 .
Au2 Gd2 Au2 62.74(2) 16_545 4
Au2 Gd2 Au2 147.31(3) 13 4
Au1 Gd2 Au2 93.189(18) 4 4
Au1 Gd2 Au2 108.83(2) . 4
Au3 Gd2 Au2 95.57(3) 14_556 4
Au3 Gd2 Au2 55.64(2) 6_544 4
Au2 Gd2 Au2 149.57(4) . 4
Au2 Gd2 Au1 100.545(19) 16_545 7_545
Au2 Gd2 Au1 100.837(19) 13 7_545
Au1 Gd2 Au1 148.52(3) 4 7_545
Au1 Gd2 Au1 60.87(2) . 7_545
Au3 Gd2 Au1 55.61(2) 14_556 7_545
Au3 Gd2 Au1 96.47(3) 6_544 7_545
Au2 Gd2 Au1 77.487(18) . 7_545
Au2 Gd2 Au1 94.784(19) 4 7_545
Au2 Gd2 Au1 100.837(19) 16_545 6_544
Au2 Gd2 Au1 100.545(19) 13 6_544
Au1 Gd2 Au1 60.87(2) 4 6_544
Au1 Gd2 Au1 148.52(3) . 6_544
Au3 Gd2 Au1 96.47(3) 14_556 6_544
Au3 Gd2 Au1 55.61(2) 6_544 6_544
Au2 Gd2 Au1 94.784(19) . 6_544
Au2 Gd2 Au1 77.487(18) 4 6_544
Au1 Gd2 Au1 150.59(4) 7_545 6_544
Au2 Gd2 Au4 50.390(16) 16_545 10_556
Au2 Gd2 Au4 109.88(3) 13 10_556
Au1 Gd2 Au4 107.34(3) 4 10_556
Au1 Gd2 Au4 53.74(2) . 10_556
Au3 Gd2 Au4 98.83(2) 14_556 10_556
Au3 Gd2 Au4 102.07(2) 6_544 10_556
Au2 Gd2 Au4 128.97(2) . 10_556
Au2 Gd2 Au4 58.53(2) 4 10_556
Au1 Gd2 Au4 53.36(2) 7_545 10_556
Au1 Gd2 Au4 134.44(2) 6_544 10_556
Au2 Gd2 Au4 109.88(3) 16_545 13
Au2 Gd2 Au4 50.390(16) 13 13
Au1 Gd2 Au4 53.74(2) 4 13
Au1 Gd2 Au4 107.34(3) . 13
Au3 Gd2 Au4 102.07(2) 14_556 13
Au3 Gd2 Au4 98.83(2) 6_544 13
Au2 Gd2 Au4 58.53(2) . 13
Au2 Gd2 Au4 128.97(2) 4 13
Au1 Gd2 Au4 134.44(2) 7_545 13
Au1 Gd2 Au4 53.36(2) 6_544 13
Au4 Gd2 Au4 156.51(3) 10_556 13
Au2 Mn4 Au2 172.53(7) . 7_545
Au2 Mn4 Au1 101.67(4) . .
Au2 Mn4 Au1 84.73(3) 7_545 .
Au2 Mn4 Au1 84.73(3) . 7_545
Au2 Mn4 Au1 101.67(4) 7_545 7_545
Au1 Mn4 Au1 63.94(4) . 7_545
Au2 Mn4 Au1 62.97(3) . 16
Au2 Mn4 Au1 110.10(5) 7_545 16
Au1 Mn4 Au1 162.57(2) . 16
Au1 Mn4 Au1 119.30(2) 7_545 16
Au2 Mn4 Au1 110.10(5) . 10_566
Au2 Mn4 Au1 62.97(3) 7_545 10_566
Au1 Mn4 Au1 119.30(2) . 10_566
Au1 Mn4 Au1 162.57(2) 7_545 10_566
Au1 Mn4 Au1 63.41(4) 16 10_566
Au2 Mn4 Au2 63.48(2) . 13
Au2 Mn4 Au2 118.40(2) 7_545 13
Au1 Mn4 Au2 56.11(2) . 13
Au1 Mn4 Au2 100.32(4) 7_545 13
Au1 Mn4 Au2 107.32(3) 16 13
Au1 Mn4 Au2 94.69(3) 10_566 13
Au2 Mn4 Au2 118.40(2) . 11_566
Au2 Mn4 Au2 63.48(2) 7_545 11_566
Au1 Mn4 Au2 100.32(4) . 11_566
Au1 Mn4 Au2 56.11(2) 7_545 11_566
Au1 Mn4 Au2 94.69(3) 16 11_566
Au1 Mn4 Au2 107.32(3) 10_566 11_566
Au2 Mn4 Au2 154.22(6) 13 11_566
Au2 Mn4 Gd2 117.59(4) . 10_566
Au2 Mn4 Gd2 56.81(2) 7_545 10_566
Au1 Mn4 Gd2 139.85(2) . 10_566
Au1 Mn4 Gd2 109.550(18) 7_545 10_566
Au1 Mn4 Gd2 57.13(3) 16 10_566
Au1 Mn4 Gd2 55.98(3) 10_566 10_566
Au2 Mn4 Gd2 150.12(5) 13 10_566
Au2 Mn4 Gd2 54.686(16) 11_566 10_566
Au2 Mn4 Gd2 56.81(2) . 13
Au2 Mn4 Gd2 117.59(4) 7_545 13
Au1 Mn4 Gd2 109.550(18) . 13
Au1 Mn4 Gd2 139.85(2) 7_545 13
Au1 Mn4 Gd2 55.98(3) 16 13
Au1 Mn4 Gd2 57.13(3) 10_566 13
Au2 Mn4 Gd2 54.686(16) 13 13
Au2 Mn4 Gd2 150.12(5) 11_566 13
Gd2 Mn4 Gd2 99.26(4) 10_566 13
Au2 Mn4 Gd1 65.03(2) . 14_556
Au2 Mn4 Gd1 114.35(2) 7_545 14_556
Au1 Mn4 Gd1 125.92(5) . 14_556
Au1 Mn4 Gd1 62.79(2) 7_545 14_556
Au1 Mn4 Gd1 57.26(2) 16 14_556
Au1 Mn4 Gd1 114.26(5) 10_566 14_556
Au2 Mn4 Gd1 126.93(2) 13 14_556
Au2 Mn4 Gd1 55.47(2) 11_566 14_556
Gd2 Mn4 Gd1 69.33(3) 10_566 14_556
Gd2 Mn4 Gd1 104.72(3) 13 14_556
Au2 Mn4 Gd1 114.35(2) . .
Au2 Mn4 Gd1 65.03(2) 7_545 .
Au1 Mn4 Gd1 62.79(2) . .
Au1 Mn4 Gd1 125.92(5) 7_545 .
Au1 Mn4 Gd1 114.26(5) 16 .
Au1 Mn4 Gd1 57.26(2) 10_566 .
Au2 Mn4 Gd1 55.47(2) 13 .
Au2 Mn4 Gd1 126.93(2) 11_566 .
Gd2 Mn4 Gd1 104.72(3) 10_566 .
Gd2 Mn4 Gd1 69.33(3) 13 .
Gd1 Mn4 Gd1 171.24(6) 14_556 .
Au2 Mn5 Au2 180.00(3) 13 5_445
Au2 Mn5 Au2 94.41(2) 13 16_545
Au2 Mn5 Au2 85.59(2) 5_445 16_545
Au2 Mn5 Au2 85.59(2) 13 8_455
Au2 Mn5 Au2 94.41(2) 5_445 8_455
Au2 Mn5 Au2 180.00(2) 16_545 8_455
Au2 Mn5 Au1 61.427(17) 13 .
Au2 Mn5 Au1 118.573(17) 5_445 .
Au2 Mn5 Au1 63.925(17) 16_545 .
Au2 Mn5 Au1 116.075(17) 8_455 .
Au2 Mn5 Au1 118.573(17) 13 9
Au2 Mn5 Au1 61.427(17) 5_445 9
Au2 Mn5 Au1 116.075(17) 16_545 9
Au2 Mn5 Au1 63.925(17) 8_455 9
Au1 Mn5 Au1 180.00(2) . 9
Au2 Mn5 Au1 63.925(17) 13 4
Au2 Mn5 Au1 116.075(17) 5_445 4
Au2 Mn5 Au1 61.427(17) 16_545 4
Au2 Mn5 Au1 118.573(17) 8_455 4
Au1 Mn5 Au1 95.02(3) . 4
Au1 Mn5 Au1 84.98(3) 9 4
Au2 Mn5 Au1 116.075(17) 13 12
Au2 Mn5 Au1 63.925(17) 5_445 12
Au2 Mn5 Au1 118.573(17) 16_545 12
Au2 Mn5 Au1 61.427(17) 8_455 12
Au1 Mn5 Au1 84.98(3) . 12
Au1 Mn5 Au1 95.02(3) 9 12
Au1 Mn5 Au1 180.00(3) 4 12
Au2 Mn5 Gd1 117.328(16) 13 10_556
Au2 Mn5 Gd1 62.672(16) 5_445 10_556
Au2 Mn5 Gd1 62.672(16) 16_545 10_556
Au2 Mn5 Gd1 117.328(16) 8_455 10_556
Au1 Mn5 Gd1 56.058(15) . 10_556
Au1 Mn5 Gd1 123.942(15) 9 10_556
Au1 Mn5 Gd1 123.942(15) 4 10_556
Au1 Mn5 Gd1 56.058(15) 12 10_556
Au2 Mn5 Gd1 62.672(16) 13 2_554
Au2 Mn5 Gd1 117.328(16) 5_445 2_554
Au2 Mn5 Gd1 117.328(16) 16_545 2_554
Au2 Mn5 Gd1 62.672(16) 8_455 2_554
Au1 Mn5 Gd1 123.942(15) . 2_554
Au1 Mn5 Gd1 56.058(15) 9 2_554
Au1 Mn5 Gd1 56.058(15) 4 2_554
Au1 Mn5 Gd1 123.942(15) 12 2_554
Gd1 Mn5 Gd1 180.00(2) 10_556 2_554
Au2 Mn5 Gd1 55.586(16) 13 .
Au2 Mn5 Gd1 124.414(16) 5_445 .
Au2 Mn5 Gd1 124.414(15) 16_545 .
Au2 Mn5 Gd1 55.586(15) 8_455 .
Au1 Mn5 Gd1 60.638(15) . .
Au1 Mn5 Gd1 119.362(15) 9 .
Au1 Mn5 Gd1 119.362(15) 4 .
Au1 Mn5 Gd1 60.638(15) 12 .
Gd1 Mn5 Gd1 89.101(11) 10_556 .
Gd1 Mn5 Gd1 90.899(11) 2_554 .
Au2 Mn5 Gd1 124.414(16) 13 9
Au2 Mn5 Gd1 55.586(16) 5_445 9
Au2 Mn5 Gd1 55.586(15) 16_545 9
Au2 Mn5 Gd1 124.414(15) 8_455 9
Au1 Mn5 Gd1 119.362(15) . 9
Au1 Mn5 Gd1 60.638(15) 9 9
Au1 Mn5 Gd1 60.638(15) 4 9
Au1 Mn5 Gd1 119.362(15) 12 9
Gd1 Mn5 Gd1 90.899(11) 10_556 9
Gd1 Mn5 Gd1 89.101(11) 2_554 9
Gd1 Mn5 Gd1 180.00(3) . 9

loop_
_geom_bond_atom_site_label_1
_geom_bond_atom_site_label_2
_geom_bond_distance
_geom_bond_site_symmetry_2
Au1 Mn5 2.8330(7) .
Au1 Au3 2.8421(8) .
Au1 Au2 2.8720(8) 13
Au1 Mn4 2.9101(15) .
Au1 Au4 2.9319(15) 10_556
Au1 Mn4 2.9319(15) 10_556
Au1 Au2 2.9767(8) 16_545
Au1 Gd2 3.0140(10) .
Au1 Gd2 3.0690(7) 6_545
Au1 Au1 3.0816(13) 7_545
Au1 Gd1 3.0816(9) 10_556
Au2 Mn4 2.7604(7) .
Au2 Mn5 2.7897(6) 5
Au2 Au3 2.8293(8) 14_556
Au2 Au1 2.8720(8) 13
Au2 Au1 2.9767(8) 16
Au2 Gd2 2.9985(10) 13
Au2 Gd2 3.0390(7) .
Au2 Gd1 3.0847(10) 13
Au2 Au2 3.1431(13) 13
Au2 Au4 3.1764(8) 13
Au2 Mn4 3.1764(8) 13
Au3 Au3 2.7509(14) 9_556
Au3 Au2 2.8293(8) 7_545
Au3 Au2 2.8293(8) 14_456
Au3 Au1 2.8421(8) 12
Au3 Gd1 2.8680(12) .
Au3 Gd2 3.0238(10) 14_456
Au3 Gd2 3.0238(10) 6_545
Au3 Gd1 3.1138(11) 10_556
Au3 Gd1 3.1619(13) 2
Gd1 Au1 3.0816(9) 10_566
Gd1 Au1 3.0816(9) 3
Gd1 Au2 3.0847(10) 8_455
Gd1 Au2 3.0847(10) 13
Gd1 Au3 3.1138(11) 10_566
Gd1 Au3 3.1619(13) 2_554
Gd1 Au1 3.3348(10) 12
Gd1 Au2 3.3772(11) 7_545
Gd1 Au2 3.3772(11) 14_456
Gd1 Mn4 3.4334(5) .
Gd2 Au2 2.9985(10) 16_545
Gd2 Au2 2.9985(10) 13
Gd2 Au1 3.0140(10) 4
Gd2 Au3 3.0238(10) 14_556
Gd2 Au3 3.0238(10) 6_544
Gd2 Au2 3.0390(7) 4
Gd2 Au1 3.0690(7) 7_545
Gd2 Au1 3.0690(7) 6_544
Gd2 Au4 3.4229(11) 10_556
Gd2 Au4 3.4229(11) 13
Mn4 Au2 2.7604(7) 7_545
Mn4 Au1 2.9101(15) 7_545
Mn4 Au1 2.9319(15) 16
Mn4 Au1 2.9319(15) 10_566
Mn4 Au2 3.1764(8) 13
Mn4 Au2 3.1764(8) 11_566
Mn4 Gd2 3.4229(11) 10_566
Mn4 Gd2 3.4229(11) 13
Mn4 Gd1 3.4334(5) 14_556
Mn5 Au2 2.7897(6) 13
Mn5 Au2 2.7897(6) 5_445
Mn5 Au2 2.7897(6) 16_545
Mn5 Au2 2.7897(6) 8_455
Mn5 Au1 2.8330(7) 9
Mn5 Au1 2.8330(7) 4
Mn5 Au1 2.8330(7) 12
Mn5 Gd1 3.5750(10) 10_556
Mn5 Gd1 3.5750(10) 2_554
Mn5 Gd1 3.6307(10) 9
